data_2021718
loop_
_publ_author_name
'Palanisamy, Vasanthi'
'Sanphui, Palash'
'Prakash, Muthuramalingam'
'Chernyshev, Vladimir'

_publ_section_title
;
 Multicomponent solid forms of the uric acid reabsorption inhibitor
 lesinurad and cocrystal polymorphs with urea: DFT simulation and
 solubility study
;
_journal_coeditor_code CU3152
_journal_issue 8
_journal_name_full 'Acta Crystallographica Section C'
_journal_page_first
;
;
_journal_paper_doi 10.1107/S2053229619008829
_journal_volume 75
_journal_year 2019
_chemical_formula_iupac 'C17 H14 Br N3 O2 S'
_chemical_formula_moiety 'C17 H14 Br N3 O2 S'
_chemical_formula_sum 'C17 H14 Br N3 O2 S'
_chemical_formula_weight 404.28
_chemical_name_common Lesinurad
_chemical_name_systematic
;
2-{[5-Bromo-4-(4-cyclopropylnaphthalen-1-yl)-4<i>H</i>-1,2,4-triazol-\
3-yl]sulfanyl}acetic acid
;
_space_group_IT_number 61
_space_group_name_Hall '-P 2ac 2ab'
_space_group_name_H-M_alt 'P b c a'
_symmetry_cell_setting orthorhombic
_symmetry_space_group_name_Hall '-P 2ac 2ab'
_symmetry_space_group_name_H-M 'P b c a'
_audit_creation_method 'MRIA, SHELXL-97'
_cell_angle_alpha 90.00
_cell_angle_beta 90.00
_cell_angle_gamma 90.00
_cell_formula_units_Z 8
_cell_length_a 22.1247(17)
_cell_length_b 8.7081(8)
_cell_length_c 18.2738(15)
_cell_measurement_reflns_used 1069
_cell_measurement_temperature 298(2)
_cell_measurement_theta_max 39.993
_cell_measurement_theta_min 3.995
_cell_volume 3520.7(5)
_computing_cell_refinement
;
MRIA (Zlokazov & Chernyshev, 1992)
;
_computing_data_collection
;
<i>DataCollector</i> (PANalytical, 2010)
;
_computing_data_reduction <i>DataCollector</i>
_computing_molecular_graphics
;
Mercury (Macrae <i>et al.</i>,  2008)
;
_computing_publication_material
;
MRIA and SHELXL97 (Sheldrick, 2008a)
;
_computing_structure_refinement MRIA
_computing_structure_solution
;
simulated annealing (Zhukov <i>et al.</i>,  2001)
;
_diffrn_ambient_temperature 298(2)
_diffrn_measurement_device 'EMPYREAN (PANanalytical)'
_diffrn_radiation_monochromator 'Curved Germanium (111)'
_diffrn_radiation_source 'line-focus sealed tube'
_diffrn_radiation_type CuK\a
_diffrn_radiation_wavelength 1.5418
_diffrn_source 'Fine focus X-ray tube'
_exptl_absorpt_coefficient_mu 4.416
_exptl_crystal_density_diffrn 1.525
_exptl_crystal_density_method 'not measured'
_exptl_crystal_F_000 1632
_pd_block_diffractogram_id L_pattern
_pd_char_colour colorless
_pd_char_particle_morphology needle
_pd_instr_location
;
 A. N. Frumkin Institute of Physical Chemistry and Electrochemistry RAS,
 Leninsky prospect, 31,
 Moscow 119071,
 Russian Federation
;
_pd_meas_2theta_range_inc 0.017
_pd_meas_2theta_range_max 80.008
_pd_meas_2theta_range_min 5.004
_pd_meas_number_of_points 4413
_pd_meas_scan_method cont
_pd_prep_pressure 101
_pd_prep_temperature 298(2)
_pd_proc_2theta_range_inc 0.017
_pd_proc_2theta_range_max 80.008
_pd_proc_2theta_range_min 5.004
_pd_proc_info_excluded_regions none
_pd_proc_ls_background_function 'Chebyshev polynomial up to the 5th order'
_pd_proc_ls_pref_orient_corr
;
March-Dollase texture correction (Dollase,  1986).
Direction of preferred orientation [010],
texture parameter r = 1.09(1).
;
_pd_proc_ls_profile_function
;
split-type pseudo-Voigt (Toraya, 1986)
;
_pd_proc_ls_prof_R_factor 0.0319
_pd_proc_ls_prof_wR_expected 0.0217
_pd_proc_ls_prof_wR_factor 0.0418
_pd_proc_wavelength 1.5418
_pd_spec_mounting
;
thin layer on the non-diffracting silicon plate
;
_pd_spec_mount_mode reflection
_pd_spec_shape flat_sheet
_pd_spec_size_axial 15
_pd_spec_size_equat 1
_pd_spec_size_thick 1
_refine_diff_density_max 0.53
_refine_diff_density_min -0.55
_refine_ls_extinction_method none
_refine_ls_goodness_of_fit_all 1.9246
_refine_ls_hydrogen_treatment noref
_refine_ls_matrix_type fullcycle
_refine_ls_number_constraints 0
_refine_ls_number_parameters 132
_refine_ls_number_restraints 78
_refine_ls_shift/su_max .004
_refine_ls_shift/su_mean .001
_refine_ls_structure_factor_coef Inet
_refine_ls_weighting_scheme sigma
_cod_data_source_file cu3152sup1.cif
_cod_data_source_block LESForm2
_cod_original_sg_symbol_Hall ' -P 2ac 2ab'
_cod_original_sg_symbol_H-M 'P bca'
_cod_database_code 2021718

loop_
_symmetry_equiv_pos_as_xyz
'x, y, z'
'x+1/2, -y+1/2, -z'
'-x, y+1/2, -z+1/2'
'-x+1/2, -y, z+1/2'
'-x, -y, -z'
'-x-1/2, y-1/2, z'
'x, -y-1/2, z-1/2'
'x-1/2, y, -z-1/2'

loop_
_atom_site_type_symbol
_atom_site_label
_atom_site_fract_x
_atom_site_fract_y
_atom_site_fract_z
_atom_site_U_iso_or_equiv
_atom_site_adp_type
_atom_site_calc_flag
_atom_site_occupancy
_atom_site_symmetry_multiplicity
Br Br1 0.25630(6) 0.62021(15) 0.80770(8) 0.0641(7) Uiso d 1 1
S S1 0.47830(14) 0.4168(3) 0.91070(18) 0.0570(15) Uiso d 1 1
O O1 0.4941(3) 0.6432(7) 0.7807(3) 0.061(3) Uiso d 1 1
O O2 0.5854(3) 0.5645(8) 0.7597(4) 0.058(3) Uiso d 1 1
H H2 0.5867 0.6424 0.7345 0.087 Uiso calc 1 1
N N1 0.3724(3) 0.5451(8) 0.8737(5) 0.060(4) Uiso d 1 1
N N2 0.3379(4) 0.3943(9) 0.7863(4) 0.062(4) Uiso d 1 1
N N3 0.3915(4) 0.3324(9) 0.8117(4) 0.059(4) Uiso d 1 1
C C1 0.3753(4) 0.6723(11) 0.9268(6) 0.062(5) Uiso d 1 1
C C2 0.3495(5) 0.6511(10) 0.9973(6) 0.070(5) Uiso d 1 1
C C3 0.3505(5) 0.7805(12) 1.0451(5) 0.066(5) Uiso d 1 1
C C4 0.3738(4) 0.9229(11) 1.0206(6) 0.061(5) Uiso d 1 1
C C5 0.4001(4) 0.9329(12) 0.9533(6) 0.064(5) Uiso d 1 1
H H5 0.4191 1.0238 0.9398 0.077 Uiso calc 1 1
C C6 0.3993(4) 0.8072(12) 0.9028(6) 0.060(5) Uiso d 1 1
H H6 0.4145 0.8173 0.8556 0.072 Uiso calc 1 1
C C7 0.3229(5) 0.5120(13) 1.0201(6) 0.063(5) Uiso d 1 1
H H7 0.3232 0.4288 0.9881 0.076 Uiso calc 1 1
C C8 0.2967(5) 0.4947(13) 1.0872(6) 0.068(5) Uiso d 1 1
H H8 0.2790 0.4027 1.1016 0.082 Uiso calc 1 1
C C9 0.2981(5) 0.6264(11) 1.1342(8) 0.072(5) Uiso d 1 1
H H9 0.2814 0.6188 1.1808 0.086 Uiso calc 1 1
C C10 0.3225(4) 0.7588(14) 1.1137(7) 0.070(5) Uiso d 1 1
H H10 0.3211 0.8412 1.1461 0.084 Uiso calc 1 1
C C11 0.3788(5) 1.0585(12) 1.0703(6) 0.060(5) Uiso d 1 1
H H11 0.3413 1.1020 1.0899 0.072 Uiso calc 1 1
C C12 0.4313(4) 1.1643(11) 1.0604(6) 0.070(5) Uiso d 1 1
H H12A 0.4577 1.1462 1.0189 0.084 Uiso calc 1 1
H H12B 0.4254 1.2716 1.0726 0.084 Uiso calc 1 1
C C13 0.4336(4) 1.0553(10) 1.1202(6) 0.072(5) Uiso d 1 1
H H13A 0.4289 1.0947 1.1695 0.086 Uiso calc 1 1
H H13B 0.4611 0.9691 1.1157 0.086 Uiso calc 1 1
C C14 0.3271(5) 0.5148(13) 0.8249(6) 0.064(5) Uiso d 1 1
C C15 0.4120(4) 0.4269(11) 0.8627(7) 0.067(5) Uiso d 1 1
C C16 0.5328(5) 0.4103(11) 0.8358(6) 0.074(5) Uiso d 1 1
H H16A 0.5728 0.3935 0.8560 0.089 Uiso calc 1 1
H H16B 0.5233 0.3237 0.8045 0.089 Uiso calc 1 1
C C17 0.5338(5) 0.5543(12) 0.7900(6) 0.069(5) Uiso d 1 1

loop_
_atom_type_symbol
_atom_type_description
_atom_type_scat_dispersion_real
_atom_type_scat_dispersion_imag
_atom_type_scat_source
Br Br -0.6763 1.2805 'International Tables Vol C Tables 4.2.6.8 and 6.1.1.4'
S S 0.3331 0.5567 'International Tables Vol C Tables 4.2.6.8 and 6.1.1.4'
O O 0.0492 0.0322 'International Tables Vol C Tables 4.2.6.8 and 6.1.1.4'
N N 0.0311 0.0180 'International Tables Vol C Tables 4.2.6.8 and 6.1.1.4'
C C 0.0181 0.0091 'International Tables Vol C Tables 4.2.6.8 and 6.1.1.4'
H H 0.0000 0.0000 'International Tables Vol C Tables 4.2.6.8 and 6.1.1.4'

loop_
_geom_angle_atom_site_label_1
_geom_angle_atom_site_label_2
_geom_angle_atom_site_label_3
_geom_angle
C15 S1 C16 100.6(5)
C17 O2 H2 109.5
C15 N1 C14 103.2(8)
C15 N1 C1 129.4(8)
C14 N1 C1 127.3(8)
C14 N2 N3 107.1(8)
C15 N3 N2 106.7(8)
C6 C1 C2 124.1(9)
C6 C1 N1 116.9(9)
C2 C1 N1 118.8(8)
C7 C2 C1 123.1(9)
C7 C2 C3 120.3(10)
C1 C2 C3 116.5(9)
C10 C3 C4 123.9(10)
C10 C3 C2 115.6(10)
C4 C3 C2 120.3(9)
C5 C4 C3 119.8(9)
C5 C4 C11 117.8(9)
C3 C4 C11 121.8(9)
C4 C5 C6 121.8(9)
C4 C5 H5 119.1
C6 C5 H5 119.1
C1 C6 C5 117.2(10)
C1 C6 H6 121.4
C5 C6 H6 121.4
C8 C7 C2 122.5(10)
C8 C7 H7 118.7
C2 C7 H7 118.8
C7 C8 C9 116.2(10)
C7 C8 H8 121.9
C9 C8 H8 121.9
C10 C9 C8 122.3(12)
C10 C9 H9 118.9
C8 C9 H9 118.8
C9 C10 C3 123.1(11)
C9 C10 H10 118.5
C3 C10 H10 118.5
C12 C11 C4 118.1(9)
C12 C11 C13 57.5(7)
C4 C11 C13 114.2(8)
C12 C11 H11 117.7
C4 C11 H11 117.6
C13 C11 H11 117.7
C13 C12 C11 62.1(7)
C13 C12 H12A 117.6
C11 C12 H12A 117.6
C13 C12 H12B 117.6
C11 C12 H12B 117.6
H12A C12 H12B 114.6
C12 C13 C11 60.4(7)
C12 C13 H13A 117.7
C11 C13 H13A 117.7
C12 C13 H13B 117.7
C11 C13 H13B 117.7
H13A C13 H13B 114.9
N2 C14 N1 112.3(9)
N2 C14 Br1 118.1(8)
N1 C14 Br1 129.7(8)
N3 C15 N1 110.6(9)
N3 C15 S1 128.6(8)
N1 C15 S1 120.9(8)
C17 C16 S1 113.6(7)
C17 C16 H16A 108.9
S1 C16 H16A 108.9
C17 C16 H16B 108.9
S1 C16 H16B 108.9
H16A C16 H16B 107.7
O1 C17 O2 123.9(10)
O1 C17 C16 127.8(10)
O2 C17 C16 108.2(9)

loop_
_geom_bond_atom_site_label_1
_geom_bond_atom_site_label_2
_geom_bond_distance
Br1 C14 1.842(10)
S1 C15 1.711(11)
S1 C16 1.825(12)
O1 C17 1.183(12)
O2 C17 1.272(12)
O2 H2 0.8202
N1 C15 1.368(12)
N1 C14 1.367(13)
N1 C1 1.474(13)
N2 C14 1.287(14)
N2 N3 1.383(11)
N3 C15 1.324(13)
C1 C6 1.362(14)
C1 C2 1.421(15)
C2 C7 1.410(14)
C2 C3 1.425(14)
C3 C10 1.412(15)
C3 C4 1.416(14)
C4 C5 1.363(15)
C4 C11 1.494(14)
C5 C6 1.432(15)
C5 H5 0.9303
C6 H6 0.9299
C7 C8 1.366(15)
C7 H7 0.9296
C8 C9 1.433(16)
C8 H8 0.9300
C9 C10 1.327(16)
C9 H9 0.9298
C10 H10 0.9299
C11 C12 1.493(14)
C11 C13 1.517(15)
C11 H11 0.9803
C12 C13 1.448(15)
C12 H12A 0.9701
C12 H12B 0.9702
C13 H13A 0.9701
C13 H13B 0.9697
C16 C17 1.507(14)
C16 H16A 0.9702
C16 H16B 0.9702

loop_
_geom_hbond_atom_site_label_D
_geom_hbond_atom_site_label_H
_geom_hbond_atom_site_label_A
_geom_hbond_site_symmetry_A
_geom_hbond_distance_DH
_geom_hbond_distance_HA
_geom_hbond_distance_DA
_geom_hbond_angle_DHA
O2 H2 N3 3_656 0.82 1.92 2.721(10) 166
C16 H16B O1 3_646 0.97 2.25 3.209(12) 172
